data_7246537
loop_
_publ_author_name
'Straker, Hannah E.'
'McMillan, Lynn'
'Mardiana, Lina'
'Hebberd, Glen R.'
'Watson, Elle'
'Waddell, Paul G.'
'Probert, Michael R.'
'Hall, Michael J.'

_publ_section_title
;
 Polymorph prediction through observed structural isomorphism leading to a
 new crystalline form of cannabidiol
;
_journal_issue 16
_journal_name_full CrystEngComm
_journal_page_first 2479
_journal_page_last 2484
_journal_paper_doi 10.1039/D3CE00041A
_journal_volume 25
_journal_year 2023
_chemical_absolute_configuration ad
_chemical_formula_moiety 'C20 H28 O2'
_chemical_formula_sum 'C20 H28 O2'
_chemical_formula_weight 300.42
_space_group_crystal_system orthorhombic
_space_group_IT_number 19
_space_group_name_Hall 'P 2ac 2ab'
_space_group_name_H-M_alt 'P 21 21 21'
_atom_sites_solution_hydrogens mixed
_atom_sites_solution_primary dual
_audit_creation_date 2020-05-16
_audit_creation_method
;
Olex2 1.2
(compiled May 29 2018 13:30:08 for OlexSys, GUI svn.r5506)
;
_audit_update_record
;
2023-01-04 deposited with the CCDC.	2023-03-29 downloaded from the CCDC.
;
_cell_angle_alpha 90
_cell_angle_beta 90
_cell_angle_gamma 90
_cell_formula_units_Z 4
_cell_length_a 9.7147(5)
_cell_length_b 13.1197(7)
_cell_length_c 13.9392(8)
_cell_measurement_reflns_used 9467
_cell_measurement_temperature 150.00
_cell_measurement_theta_max 66.6115
_cell_measurement_theta_min 3.1705
_cell_volume 1776.61(17)
_computing_cell_refinement 'APEX3 v2017.3-0 (Bruker AXS Inc., 2017)'
_computing_data_collection 'Bruker Instrument Service v6.2.6'
_computing_data_reduction 'SAINT V8.38A (Bruker AXS Inc., 2017)'
_computing_molecular_graphics 'Olex2 (Dolomanov et al., 2009)'
_computing_publication_material 'Olex2 (Dolomanov et al., 2009)'
_computing_structure_refinement 'XL (Sheldrick, 2008)'
_computing_structure_solution 'XT (Sheldrick, 2015)'
_diffrn_ambient_temperature 150.00
_diffrn_detector 'Bruker Photon II area detector'
_diffrn_detector_area_resol_mean 7.3910
_diffrn_detector_type 'Hybrid area detector'
_diffrn_measured_fraction_theta_full 0.993
_diffrn_measured_fraction_theta_max 0.993
_diffrn_measurement_device 'three-circle diffractometer'
_diffrn_measurement_device_type 'Bruker D8 Venture'
_diffrn_measurement_method '\f and \w scans'
_diffrn_orient_matrix_type 'Bruker AXS Inc. convention APEX3'
_diffrn_radiation_collimation 'focussed source'
_diffrn_radiation_monochromator mirror
_diffrn_radiation_probe x-ray
_diffrn_radiation_type CuK\a
_diffrn_radiation_wavelength 1.54178
_diffrn_reflns_av_R_equivalents 0.0189
_diffrn_reflns_av_unetI/netI 0.0157
_diffrn_reflns_Laue_measured_fraction_full 0.993
_diffrn_reflns_Laue_measured_fraction_max 0.993
_diffrn_reflns_limit_h_max 10
_diffrn_reflns_limit_h_min -11
_diffrn_reflns_limit_k_max 11
_diffrn_reflns_limit_k_min -15
_diffrn_reflns_limit_l_max 16
_diffrn_reflns_limit_l_min -15
_diffrn_reflns_number 10363
_diffrn_reflns_point_group_measured_fraction_full 0.985
_diffrn_reflns_point_group_measured_fraction_max 0.985
_diffrn_reflns_theta_full 66.606
_diffrn_reflns_theta_max 66.606
_diffrn_reflns_theta_min 4.628
_diffrn_source 'microfocus sealed X-ray tube'
_diffrn_source_type
;
'Incoatec microfocus 3.0 (cu) X-ray Source'
;
_diffrn_standards_number 0
_exptl_absorpt_coefficient_mu 0.546
_exptl_absorpt_correction_T_max 0.9748
_exptl_absorpt_correction_T_min 0.8259
_exptl_absorpt_correction_type numerical
_exptl_absorpt_process_details
;
SADABS-2016/2 (Bruker,2016) was used for absorption correction.
wR2(int) was 0.0871 before and 0.0359 after correction.
The Ratio of minimum to maximum transmission is 0.8473.
The \l/2 correction factor is Not present.
;
_exptl_crystal_colour 'clear light colourless'
_exptl_crystal_colour_lustre clear
_exptl_crystal_colour_modifier light
_exptl_crystal_colour_primary colourless
_exptl_crystal_density_diffrn 1.123
_exptl_crystal_description block
_exptl_crystal_F_000 656
_exptl_crystal_size_max 0.294
_exptl_crystal_size_mid 0.24
_exptl_crystal_size_min 0.214
_refine_diff_density_max 0.145
_refine_diff_density_min -0.135
_refine_diff_density_rms 0.028
_refine_ls_abs_structure_details
;
 Flack x determined using 1281 quotients [(I+)-(I-)]/[(I+)+(I-)]
 (Parsons, Flack and Wagner, Acta Cryst. B69 (2013) 249-259).
;
_refine_ls_abs_structure_Flack -0.03(4)
_refine_ls_extinction_method none
_refine_ls_goodness_of_fit_ref 1.046
_refine_ls_hydrogen_treatment mixed
_refine_ls_matrix_type full
_refine_ls_number_parameters 210
_refine_ls_number_reflns 3103
_refine_ls_number_restraints 0
_refine_ls_restrained_S_all 1.046
_refine_ls_R_factor_all 0.0287
_refine_ls_R_factor_gt 0.0284
_refine_ls_shift/su_max 0.000
_refine_ls_shift/su_mean 0.000
_refine_ls_structure_factor_coef Fsqd
_refine_ls_weighting_details 'w=1/[\s^2^(Fo^2^)+(0.0471P)^2^+0.2393P] where P=(Fo^2^+2Fc^2^)/3'
_refine_ls_weighting_scheme calc
_refine_ls_wR_factor_gt 0.0763
_refine_ls_wR_factor_ref 0.0768
_reflns_Friedel_coverage 0.724
_reflns_Friedel_fraction_full 0.975
_reflns_Friedel_fraction_max 0.974
_reflns_number_gt 3068
_reflns_number_total 3103
_reflns_threshold_expression 'I > 2\s(I)'
_cod_data_source_file d3ce00041a2.cif
_cod_data_source_block 4202304_face_abs
_cod_depositor_comments 'Adding full bibliography for 7246535--7246539.cif.'
_cod_database_code 7246537
_shelx_shelxl_version_number 2018/3
_shelx_space_group_comment
;
The symmetry employed for this shelxl refinement is uniquely defined
by the following loop, which should always be used as a source of
symmetry information in preference to the above space-group names.
They are only intended as comments.
;
_olex2_refinement_description
;
1. Fixed Uiso
 At 1.2 times of:
  All C(H) groups, All C(H,H) groups
 At 1.5 times of:
  All C(H,H,H) groups
2.a Ternary CH refined with riding coordinates:
 C6(H6), C5(H5)
2.b Secondary CH2 refined with riding coordinates:
 C4(H4A,H4B), C17(H17A,H17B), C3(H3A,H3B), C18(H18A,H18B), C19(H19A,H19B)
2.c Aromatic/amide H refined with riding coordinates:
 C13(H13), C7(H7), C15(H15)
2.d X=CH2 refined with riding coordinates:
 C10(H10A,H10B)
2.e Idealised Me refined as rotating group:
 C1(H1A,H1B,H1C), C20(H20A,H20B,H20C), C9(H9A,H9B,H9C)
;
_local_gw_agreement_sow_number 'GWR-SER-00009453 dated 17th December 2019'
_local_gw_authors 'Lynn McMillan and Hannah Straker'
_local_gw_compound_number GWP4202304
_local_gw_crystal_method Evaporation
_local_gw_lnb_reference 4202304
_local_gw_project_name 'GWP4202304 Crystal Structure Determination'
_local_gw_quality_factor 1
_local_gw_submitting_chemist 'Lynn McMillan'
_local_gw_xrd_lnb_reference '4202304 cbd-4'
_olex2_exptl_crystal_mounting_method 'Standard Kapton mount in Fomblin 1800 oil'
_olex2_submission_special_instructions 'No special instructions were received'

loop_
_space_group_symop_operation_xyz
'x, y, z'
'-x+1/2, -y, z+1/2'
'-x, y+1/2, -z+1/2'
'x+1/2, -y+1/2, -z'

loop_
_atom_site_label
_atom_site_type_symbol
_atom_site_fract_x
_atom_site_fract_y
_atom_site_fract_z
_atom_site_U_iso_or_equiv
_atom_site_adp_type
_atom_site_occupancy
_atom_site_site_symmetry_order
_atom_site_calc_flag
_atom_site_refinement_flags_posn
_atom_site_refinement_flags_adp
_atom_site_refinement_flags_occupancy
_atom_site_disorder_assembly
_atom_site_disorder_group
O1 O 0.71582(13) 0.42394(9) 0.44397(8) 0.0282(3) Uani 1 1 d . . . . .
O2 O 0.72670(14) 0.45587(10) 0.78493(8) 0.0310(3) Uani 1 1 d . . . . .
C16 C 0.78222(17) 0.47382(12) 0.69456(10) 0.0241(3) Uani 1 1 d . . . . .
C11 C 0.71850(16) 0.43508(11) 0.61302(10) 0.0214(3) Uani 1 1 d . . . . .
C12 C 0.77944(16) 0.46003(11) 0.52470(10) 0.0217(3) Uani 1 1 d . . . . .
C13 C 0.89926(17) 0.51717(12) 0.51995(11) 0.0246(3) Uani 1 1 d . . . . .
H13 H 0.938111 0.532960 0.459203 0.030 Uiso 1 1 calc R . . . .
C14 C 0.96333(16) 0.55169(12) 0.60318(12) 0.0249(3) Uani 1 1 d . . . . .
C7 C 0.47698(16) 0.41564(12) 0.67549(11) 0.0250(3) Uani 1 1 d . . . . .
H7 H 0.466313 0.487506 0.671697 0.030 Uiso 1 1 calc R . . . .
C6 C 0.59198(16) 0.36786(12) 0.61759(10) 0.0226(3) Uani 1 1 d . . . . .
H6 H 0.557452 0.359526 0.550458 0.027 Uiso 1 1 calc R . . . .
C15 C 0.90310(17) 0.53041(12) 0.69126(11) 0.0260(3) Uani 1 1 d . . . . .
H15 H 0.944202 0.554355 0.748845 0.031 Uiso 1 1 calc R . . . .
C2 C 0.38970(17) 0.36466(13) 0.73129(11) 0.0275(4) Uani 1 1 d . . . . .
C5 C 0.62599(17) 0.25981(12) 0.65627(11) 0.0257(4) Uani 1 1 d . . . . .
H5 H 0.665541 0.267855 0.722068 0.031 Uiso 1 1 calc R . . . .
C8 C 0.73211(19) 0.20537(13) 0.59514(13) 0.0327(4) Uani 1 1 d . . . . .
C4 C 0.49010(18) 0.20089(13) 0.66582(13) 0.0313(4) Uani 1 1 d . . . . .
H4A H 0.442860 0.199412 0.602901 0.038 Uiso 1 1 calc R . . . .
H4B H 0.509863 0.129674 0.684849 0.038 Uiso 1 1 calc R . . . .
C17 C 1.09822(16) 0.60986(13) 0.59635(13) 0.0308(4) Uani 1 1 d . . . . .
H17A H 1.168926 0.564685 0.567924 0.037 Uiso 1 1 calc R . . . .
H17B H 1.128940 0.627976 0.661886 0.037 Uiso 1 1 calc R . . . .
C3 C 0.3956(2) 0.24985(14) 0.74026(13) 0.0342(4) Uani 1 1 d . . . . .
H3A H 0.301611 0.221801 0.732783 0.041 Uiso 1 1 calc R . . . .
H3B H 0.428605 0.231778 0.805266 0.041 Uiso 1 1 calc R . . . .
C1 C 0.2762(2) 0.41692(15) 0.78573(13) 0.0385(4) Uani 1 1 d . . . . .
H1A H 0.281214 0.397724 0.853587 0.058 Uiso 1 1 calc GR . . . .
H1B H 0.186930 0.396148 0.759454 0.058 Uiso 1 1 calc GR . . . .
H1C H 0.286469 0.490946 0.779636 0.058 Uiso 1 1 calc GR . . . .
C18 C 1.08870(18) 0.70737(14) 0.53620(13) 0.0336(4) Uani 1 1 d . . . . .
H18A H 1.182399 0.735644 0.527724 0.040 Uiso 1 1 calc R . . . .
H18B H 1.052720 0.689790 0.471843 0.040 Uiso 1 1 calc R . . . .
C19 C 0.99745(19) 0.78858(14) 0.58002(14) 0.0385(4) Uani 1 1 d . . . . .
H19A H 1.039971 0.813484 0.640156 0.046 Uiso 1 1 calc R . . . .
H19B H 0.907095 0.758306 0.596347 0.046 Uiso 1 1 calc R . . . .
C20 C 0.9758(2) 0.87780(16) 0.51236(17) 0.0486(5) Uani 1 1 d . . . . .
H20A H 0.924967 0.854771 0.455638 0.073 Uiso 1 1 calc GR . . . .
H20B H 1.065325 0.905103 0.492623 0.073 Uiso 1 1 calc GR . . . .
H20C H 0.923127 0.931142 0.545150 0.073 Uiso 1 1 calc GR . . . .
C10 C 0.8597(2) 0.19338(18) 0.62666(16) 0.0472(5) Uani 1 1 d . . . . .
H10A H 0.926306 0.160552 0.587444 0.057 Uiso 1 1 calc R . . . .
H10B H 0.884700 0.217607 0.688488 0.057 Uiso 1 1 calc R . . . .
C9 C 0.6876(2) 0.16832(17) 0.49779(16) 0.0482(6) Uani 1 1 d . . . . .
H9A H 0.611553 0.119864 0.505028 0.072 Uiso 1 1 calc GR . . . .
H9B H 0.765174 0.134588 0.465960 0.072 Uiso 1 1 calc GR . . . .
H9C H 0.657154 0.226384 0.458992 0.072 Uiso 1 1 calc GR . . . .
H1 H 0.743(2) 0.4585(17) 0.3971(16) 0.040(6) Uiso 1 1 d . . . . .
H2 H 0.644(2) 0.4322(17) 0.7801(15) 0.039(6) Uiso 1 1 d . . . . .

loop_
_atom_site_aniso_label
_atom_site_aniso_U_11
_atom_site_aniso_U_22
_atom_site_aniso_U_33
_atom_site_aniso_U_23
_atom_site_aniso_U_13
_atom_site_aniso_U_12
O1 0.0360(6) 0.0326(6) 0.0160(5) 0.0015(5) 0.0008(4) -0.0085(5)
O2 0.0349(7) 0.0406(7) 0.0173(5) -0.0039(5) 0.0028(5) -0.0119(6)
C16 0.0299(8) 0.0236(7) 0.0187(7) -0.0009(6) 0.0014(6) -0.0001(6)
C11 0.0255(7) 0.0184(7) 0.0204(7) -0.0002(6) 0.0005(6) 0.0007(6)
C12 0.0262(7) 0.0196(7) 0.0193(7) 0.0002(5) 0.0001(6) 0.0018(6)
C13 0.0280(8) 0.0237(8) 0.0222(7) 0.0030(6) 0.0043(6) 0.0015(6)
C14 0.0239(7) 0.0211(7) 0.0296(8) -0.0011(6) 0.0002(6) 0.0009(6)
C7 0.0262(8) 0.0250(8) 0.0237(7) -0.0004(6) -0.0016(6) -0.0002(6)
C6 0.0269(7) 0.0232(7) 0.0178(7) -0.0003(6) 0.0002(6) -0.0030(6)
C15 0.0279(8) 0.0262(8) 0.0240(8) -0.0037(6) -0.0032(6) -0.0026(6)
C2 0.0267(8) 0.0323(8) 0.0236(7) -0.0024(7) 0.0014(6) -0.0024(7)
C5 0.0311(8) 0.0219(8) 0.0240(7) -0.0001(6) 0.0037(6) -0.0035(6)
C8 0.0406(9) 0.0208(7) 0.0366(9) 0.0037(7) 0.0125(8) -0.0011(7)
C4 0.0366(9) 0.0235(8) 0.0339(9) -0.0012(7) 0.0077(7) -0.0075(7)
C17 0.0238(8) 0.0298(8) 0.0389(9) -0.0012(7) 0.0010(7) -0.0033(7)
C3 0.0366(10) 0.0322(9) 0.0339(9) 0.0025(7) 0.0112(8) -0.0066(7)
C1 0.0336(9) 0.0421(10) 0.0397(10) -0.0002(8) 0.0104(8) 0.0019(8)
C18 0.0276(8) 0.0331(9) 0.0402(9) 0.0004(8) 0.0070(7) -0.0072(7)
C19 0.0382(10) 0.0318(9) 0.0456(11) 0.0014(8) 0.0086(8) -0.0019(8)
C20 0.0382(10) 0.0361(10) 0.0714(14) 0.0154(10) 0.0109(10) -0.0021(9)
C10 0.0454(11) 0.0515(12) 0.0447(11) 0.0118(10) 0.0133(9) 0.0157(10)
C9 0.0514(12) 0.0433(11) 0.0498(12) -0.0221(9) 0.0200(10) -0.0117(9)

loop_
_atom_type_symbol
_atom_type_description
_atom_type_scat_dispersion_real
_atom_type_scat_dispersion_imag
_atom_type_scat_source
C C 0.0181 0.0091 'International Tables Vol C Tables 4.2.6.8 and 6.1.1.4'
H H 0.0000 0.0000 'International Tables Vol C Tables 4.2.6.8 and 6.1.1.4'
O O 0.0492 0.0322 'International Tables Vol C Tables 4.2.6.8 and 6.1.1.4'

loop_
_geom_angle_atom_site_label_1
_geom_angle_atom_site_label_2
_geom_angle_atom_site_label_3
_geom_angle
_geom_angle_site_symmetry_1
_geom_angle_site_symmetry_3
_geom_angle_publ_flag
C12 O1 H1 108.3(15) . . ?
C16 O2 H2 110.5(14) . . ?
O2 C16 C11 120.39(15) . . y
C15 C16 O2 116.63(13) . . y
C15 C16 C11 122.97(14) . . y
C16 C11 C12 116.34(14) . . y
C16 C11 C6 122.68(14) . . y
C12 C11 C6 120.98(13) . . y
O1 C12 C11 116.73(13) . . y
O1 C12 C13 121.81(13) . . y
C13 C12 C11 121.45(14) . . y
C12 C13 H13 119.6 . . ?
C12 C13 C14 120.77(14) . . y
C14 C13 H13 119.6 . . ?
C13 C14 C17 119.79(15) . . y
C15 C14 C13 118.88(14) . . y
C15 C14 C17 121.32(14) . . y
C6 C7 H7 117.5 . . ?
C2 C7 H7 117.5 . . ?
C2 C7 C6 125.00(14) . . y
C11 C6 H6 107.3 . . ?
C11 C6 C5 111.95(13) . . y
C7 C6 C11 112.35(12) . . y
C7 C6 H6 107.3 . . ?
C7 C6 C5 110.49(12) . . y
C5 C6 H6 107.3 . . ?
C16 C15 H15 120.2 . . ?
C14 C15 C16 119.52(14) . . y
C14 C15 H15 120.2 . . ?
C7 C2 C3 121.64(15) . . y
C7 C2 C1 122.20(16) . . y
C1 C2 C3 116.11(15) . . y
C6 C5 H5 107.7 . . ?
C8 C5 C6 112.32(13) . . y
C8 C5 H5 107.7 . . ?
C8 C5 C4 113.34(13) . . y
C4 C5 C6 107.87(13) . . y
C4 C5 H5 107.7 . . ?
C10 C8 C5 120.39(18) . . y
C10 C8 C9 121.98(18) . . y
C9 C8 C5 117.62(16) . . y
C5 C4 H4A 109.4 . . ?
C5 C4 H4B 109.4 . . ?
H4A C4 H4B 108.0 . . ?
C3 C4 C5 111.34(14) . . y
C3 C4 H4A 109.4 . . ?
C3 C4 H4B 109.4 . . ?
C14 C17 H17A 108.8 . . ?
C14 C17 H17B 108.8 . . ?
C14 C17 C18 113.68(14) . . y
H17A C17 H17B 107.7 . . ?
C18 C17 H17A 108.8 . . ?
C18 C17 H17B 108.8 . . ?
C2 C3 C4 112.68(14) . . y
C2 C3 H3A 109.1 . . ?
C2 C3 H3B 109.1 . . ?
C4 C3 H3A 109.1 . . ?
C4 C3 H3B 109.1 . . ?
H3A C3 H3B 107.8 . . ?
C2 C1 H1A 109.5 . . ?
C2 C1 H1B 109.5 . . ?
C2 C1 H1C 109.5 . . ?
H1A C1 H1B 109.5 . . ?
H1A C1 H1C 109.5 . . ?
H1B C1 H1C 109.5 . . ?
C17 C18 H18A 108.8 . . ?
C17 C18 H18B 108.8 . . ?
H18A C18 H18B 107.7 . . ?
C19 C18 C17 113.70(15) . . y
C19 C18 H18A 108.8 . . ?
C19 C18 H18B 108.8 . . ?
C18 C19 H19A 109.2 . . ?
C18 C19 H19B 109.2 . . ?
C18 C19 C20 111.91(17) . . y
H19A C19 H19B 107.9 . . ?
C20 C19 H19A 109.2 . . ?
C20 C19 H19B 109.2 . . ?
C19 C20 H20A 109.5 . . ?
C19 C20 H20B 109.5 . . ?
C19 C20 H20C 109.5 . . ?
H20A C20 H20B 109.5 . . ?
H20A C20 H20C 109.5 . . ?
H20B C20 H20C 109.5 . . ?
C8 C10 H10A 120.0 . . ?
C8 C10 H10B 120.0 . . ?
H10A C10 H10B 120.0 . . ?
C8 C9 H9A 109.5 . . ?
C8 C9 H9B 109.5 . . ?
C8 C9 H9C 109.5 . . ?
H9A C9 H9B 109.5 . . ?
H9A C9 H9C 109.5 . . ?
H9B C9 H9C 109.5 . . ?

loop_
_geom_bond_atom_site_label_1
_geom_bond_atom_site_label_2
_geom_bond_distance
_geom_bond_site_symmetry_2
_geom_bond_publ_flag
O1 C12 1.3685(18) . y
O1 H1 0.84(2) . ?
O2 C16 1.3904(18) . y
O2 H2 0.86(2) . ?
C16 C11 1.391(2) . y
C16 C15 1.390(2) . y
C11 C12 1.405(2) . y
C11 C6 1.514(2) . y
C12 C13 1.386(2) . y
C13 H13 0.9500 . ?
C13 C14 1.392(2) . y
C14 C15 1.388(2) . y
C14 C17 1.519(2) . y
C7 H7 0.9500 . ?
C7 C6 1.514(2) . y
C7 C2 1.331(2) . y
C6 H6 1.0000 . ?
C6 C5 1.552(2) . y
C15 H15 0.9500 . ?
C2 C3 1.512(2) . y
C2 C1 1.504(2) . y
C5 H5 1.0000 . ?
C5 C8 1.516(2) . y
C5 C4 1.536(2) . y
C8 C10 1.325(3) . y
C8 C9 1.505(3) . y
C4 H4A 0.9900 . ?
C4 H4B 0.9900 . ?
C4 C3 1.527(2) . y
C17 H17A 0.9900 . ?
C17 H17B 0.9900 . ?
C17 C18 1.532(3) . y
C3 H3A 0.9900 . ?
C3 H3B 0.9900 . ?
C1 H1A 0.9800 . ?
C1 H1B 0.9800 . ?
C1 H1C 0.9800 . ?
C18 H18A 0.9900 . ?
C18 H18B 0.9900 . ?
C18 C19 1.515(3) . y
C19 H19A 0.9900 . ?
C19 H19B 0.9900 . ?
C19 C20 1.518(3) . y
C20 H20A 0.9800 . ?
C20 H20B 0.9800 . ?
C20 H20C 0.9800 . ?
C10 H10A 0.9500 . ?
C10 H10B 0.9500 . ?
C9 H9A 0.9800 . ?
C9 H9B 0.9800 . ?
C9 H9C 0.9800 . ?
